data_7031346
loop_
_publ_author_name
'Feichtner, Kai-Stephan'
'Gessner, Viktoria H.'

_publ_section_title
;
 Synthesis and stability of Li/Cl carbenoids based on
 bis(iminophosphoryl)methanes.
;
_journal_issue 38
_journal_name_full 'Dalton transactions (Cambridge, England : 2003)'
_journal_page_first 14399
_journal_page_last 14408
_journal_paper_doi 10.1039/c4dt01466a
_journal_volume 43
_journal_year 2014
_chemical_formula_sum 'C49 H59 Cl N2 O P2'
_chemical_formula_weight 789.37
_chemical_name_systematic
;
 ?
;
_space_group_IT_number 14
_symmetry_cell_setting monoclinic
_symmetry_space_group_name_Hall '-P 2yn'
_symmetry_space_group_name_H-M 'P 1 21/n 1'
_atom_sites_solution_hydrogens geom
_atom_sites_solution_primary direct
_atom_sites_solution_secondary difmap
_audit_creation_date 2013-05-24T11:34:50-00:00
_audit_creation_method 'WinGX routine CIF_UPDATE'
_cell_angle_alpha 90
_cell_angle_beta 102.9820(10)
_cell_angle_gamma 90
_cell_formula_units_Z 4
_cell_length_a 10.5406(4)
_cell_length_b 18.6971(7)
_cell_length_c 21.1513(9)
_cell_measurement_temperature 100(2)
_cell_volume 4061.9(3)
_computing_cell_refinement 'SAINTPLUS 8.18C (Bruker APEX2, 2011)'
_computing_data_collection 'SMART 5.622 (Bruker AXS, 2001)'
_computing_data_reduction 'SAINTPLUS 8.18C (Bruker APEX2, 2011)'
_computing_molecular_graphics 'Ortep-3 V1.08 (Farrugia, 2001)'
_computing_structure_refinement 'SHELXL-97 (Sheldrick, 2008)'
_computing_structure_solution 'SHELXS-97 (Sheldrick, 2008)'
_diffrn_ambient_temperature 100(2)
_diffrn_measured_fraction_theta_full 1
_diffrn_measured_fraction_theta_max 1
_diffrn_measurement_device_type 'Bruker APEX-CCD'
_diffrn_measurement_method omega-scans
_diffrn_radiation_monochromator graphite
_diffrn_radiation_type MoK\a
_diffrn_radiation_wavelength 0.71073
_diffrn_reflns_av_R_equivalents 0.0231
_diffrn_reflns_av_unetI/netI 0.0169
_diffrn_reflns_limit_h_max 12
_diffrn_reflns_limit_h_min -12
_diffrn_reflns_limit_k_max 22
_diffrn_reflns_limit_k_min -22
_diffrn_reflns_limit_l_max 25
_diffrn_reflns_limit_l_min -25
_diffrn_reflns_number 39344
_diffrn_reflns_theta_full 25
_diffrn_reflns_theta_max 25
_diffrn_reflns_theta_min 1.47
_exptl_absorpt_coefficient_mu 0.214
_exptl_absorpt_correction_T_max 0.7454
_exptl_absorpt_correction_T_min 0.6764
_exptl_absorpt_correction_type empirical
_exptl_absorpt_process_details 'Sadabs 2008 (Bruker AXS, 2008)'
_exptl_crystal_density_diffrn 1.291
_exptl_crystal_density_method 'not measured'
_exptl_crystal_F_000 1688
_exptl_crystal_size_max 0.29
_exptl_crystal_size_mid 0.25
_exptl_crystal_size_min 0.21
_refine_diff_density_max 0.476
_refine_diff_density_min -0.403
_refine_diff_density_rms 0.046
_refine_ls_extinction_method none
_refine_ls_goodness_of_fit_ref 1.045
_refine_ls_hydrogen_treatment mixed
_refine_ls_matrix_type full
_refine_ls_number_parameters 537
_refine_ls_number_reflns 7169
_refine_ls_number_restraints 26
_refine_ls_restrained_S_all 1.062
_refine_ls_R_factor_all 0.0391
_refine_ls_R_factor_gt 0.0342
_refine_ls_shift/su_max 0.022
_refine_ls_shift/su_mean 0
_refine_ls_structure_factor_coef Fsqd
_refine_ls_weighting_details 'calc w=1/[\s^2^(Fo^2^)+(0.0519P)^2^+2.6845P] where P=(Fo^2^+2Fc^2^)/3'
_refine_ls_weighting_scheme calc
_refine_ls_wR_factor_gt 0.0918
_refine_ls_wR_factor_ref 0.0958
_reflns_number_gt 6431
_reflns_number_total 7169
_reflns_threshold_expression >2sigma(I)
_cod_data_source_file c4dt01466a2.cif
_cod_data_source_block sad
_cod_depositor_comments 'Adding full bibliography for 7031342--7031347.cif.'
_cod_original_sg_symbol_H-M P2(1)/n
_cod_database_code 7031346

loop_
_symmetry_equiv_pos_as_xyz
'x, y, z'
'-x+1/2, y+1/2, -z+1/2'
'-x, -y, -z'
'x-1/2, -y-1/2, z-1/2'

loop_
_atom_site_label
_atom_site_type_symbol
_atom_site_fract_x
_atom_site_fract_y
_atom_site_fract_z
_atom_site_U_iso_or_equiv
_atom_site_adp_type
_atom_site_occupancy
_atom_site_symmetry_multiplicity
_atom_site_calc_flag
_atom_site_refinement_flags
_atom_site_disorder_assembly
_atom_site_disorder_group
Cl1 Cl 0.00409(4) 0.64443(2) 0.114325(19) 0.01652(10) Uani 1 1 d . . .
P1 P 0.26688(4) 0.59814(2) 0.162924(19) 0.01118(10) Uani 1 1 d . . .
P2 P 0.20834(4) 0.75921(2) 0.134304(19) 0.01156(10) Uani 1 1 d . . .
N1 N 0.41556(13) 0.62771(8) 0.18560(7) 0.0142(3) Uani 1 1 d . . .
N2 N 0.35631(13) 0.77845(7) 0.14328(6) 0.0145(3) Uani 1 1 d . . .
C1 C 0.17195(15) 0.66768(8) 0.12487(7) 0.0130(3) Uani 1 1 d . . .
C2 C 0.26094(16) 0.52476(8) 0.10629(7) 0.0137(3) Uani 1 1 d . . .
C3 C 0.36511(17) 0.51216(9) 0.07751(8) 0.0198(4) Uani 1 1 d . . .
H3 H 0.4426 0.5395 0.0903 0.024 Uiso 1 1 calc R . .
C4 C 0.35656(17) 0.45986(10) 0.03028(9) 0.0238(4) Uani 1 1 d . . .
H4 H 0.4289 0.4508 0.0116 0.029 Uiso 1 1 calc R . .
C5 C 0.24322(17) 0.42073(9) 0.01025(8) 0.0203(4) Uani 1 1 d . . .
H5 H 0.2377 0.385 -0.0222 0.024 Uiso 1 1 calc R . .
C6 C 0.13801(17) 0.43387(9) 0.03753(8) 0.0180(4) Uani 1 1 d . . .
H6 H 0.0595 0.4078 0.0232 0.022 Uiso 1 1 calc R . .
C7 C 0.14676(16) 0.48505(9) 0.08574(8) 0.0164(3) Uani 1 1 d . . .
H7 H 0.0747 0.4932 0.1049 0.02 Uiso 1 1 calc R . .
C8 C 0.20631(15) 0.56293(8) 0.23062(7) 0.0134(3) Uani 1 1 d . . .
C9 C 0.19765(16) 0.49025(9) 0.24425(8) 0.0167(3) Uani 1 1 d . . .
H9 H 0.2185 0.4554 0.2155 0.02 Uiso 1 1 calc R . .
C10 C 0.15846(17) 0.46872(9) 0.29993(8) 0.0192(4) Uani 1 1 d . . .
H10 H 0.153 0.4193 0.3092 0.023 Uiso 1 1 calc R . .
C11 C 0.12740(16) 0.51954(9) 0.34180(8) 0.0186(4) Uani 1 1 d . . .
H11 H 0.101 0.5048 0.3799 0.022 Uiso 1 1 calc R . .
C12 C 0.13487(16) 0.59173(9) 0.32818(8) 0.0183(4) Uani 1 1 d . . .
H12 H 0.1136 0.6264 0.357 0.022 Uiso 1 1 calc R . .
C13 C 0.17326(15) 0.61353(9) 0.27270(8) 0.0153(3) Uani 1 1 d . . .
H13 H 0.1771 0.6631 0.2633 0.018 Uiso 1 1 calc R . .
C14 C 0.53073(15) 0.60000(9) 0.23358(8) 0.0157(3) Uani 1 1 d . . .
C15 C 0.52114(19) 0.51981(10) 0.24704(11) 0.0331(5) Uani 1 1 d . . .
H15A H 0.513 0.4925 0.2062 0.04 Uiso 1 1 calc R . .
H15B H 0.443 0.5103 0.2644 0.04 Uiso 1 1 calc R . .
C16 C 0.6444(2) 0.49592(11) 0.29670(12) 0.0402(6) Uani 1 1 d . . .
H16 H 0.6376 0.4438 0.3058 0.048 Uiso 1 1 calc R . .
C17 C 0.65583(19) 0.53775(12) 0.35941(10) 0.0367(5) Uani 1 1 d . . .
H17A H 0.7333 0.5214 0.3919 0.044 Uiso 1 1 calc R . .
H17B H 0.5779 0.5291 0.3772 0.044 Uiso 1 1 calc R . .
C18 C 0.66787(17) 0.61736(11) 0.34637(8) 0.0241(4) Uani 1 1 d . . .
H18 H 0.6762 0.6448 0.3877 0.029 Uiso 1 1 calc R . .
C19 C 0.54461(17) 0.64133(10) 0.29718(8) 0.0202(4) Uani 1 1 d . . .
H19A H 0.4672 0.6328 0.3153 0.024 Uiso 1 1 calc R . .
H19B H 0.5497 0.6932 0.2888 0.024 Uiso 1 1 calc R . .
C20 C 0.7635(2) 0.50867(12) 0.26912(11) 0.0409(6) Uani 1 1 d . . .
H20A H 0.7559 0.4811 0.2285 0.049 Uiso 1 1 calc R . .
H20B H 0.8426 0.4923 0.3005 0.049 Uiso 1 1 calc R . .
C21 C 0.77466(17) 0.58827(12) 0.25550(9) 0.0293(4) Uani 1 1 d . . .
H21 H 0.8529 0.5969 0.2372 0.035 Uiso 1 1 calc R . .
C22 C 0.65182(17) 0.61292(11) 0.20660(9) 0.0262(4) Uani 1 1 d . . .
H22A H 0.659 0.6645 0.1974 0.031 Uiso 1 1 calc R . .
H22B H 0.6437 0.5863 0.1654 0.031 Uiso 1 1 calc R . .
C23 C 0.78721(17) 0.63067(10) 0.31836(9) 0.0242(4) Uani 1 1 d . . .
H23A H 0.8668 0.6157 0.3501 0.029 Uiso 1 1 calc R . .
H23B H 0.7946 0.6823 0.3096 0.029 Uiso 1 1 calc R . .
C24 C 0.16029(16) 0.78986(8) 0.20724(8) 0.0141(3) Uani 1 1 d . . .
C25 C 0.02940(17) 0.79329(9) 0.20985(8) 0.0190(4) Uani 1 1 d . . .
H25 H -0.0362 0.7854 0.1716 0.023 Uiso 1 1 calc R . .
C26 C -0.00593(19) 0.80820(10) 0.26806(9) 0.0249(4) Uani 1 1 d . . .
H26 H -0.0953 0.8109 0.2693 0.03 Uiso 1 1 calc R . .
C27 C 0.0889(2) 0.81910(9) 0.32399(9) 0.0259(4) Uani 1 1 d . . .
H27 H 0.0648 0.8291 0.3637 0.031 Uiso 1 1 calc R . .
C28 C 0.21925(19) 0.81543(9) 0.32204(8) 0.0226(4) Uani 1 1 d . . .
H28 H 0.2843 0.8226 0.3606 0.027 Uiso 1 1 calc R . .
C29 C 0.25536(17) 0.80130(8) 0.26402(8) 0.0171(3) Uani 1 1 d . . .
H29 H 0.3449 0.7994 0.263 0.02 Uiso 1 1 calc R . .
C30 C 0.09073(15) 0.80206(9) 0.06868(8) 0.0144(3) Uani 1 1 d . . .
C31 C 0.05056(17) 0.87211(9) 0.07556(8) 0.0194(4) Uani 1 1 d . . .
H31 H 0.0787 0.8962 0.1158 0.023 Uiso 1 1 calc R . .
C32 C -0.03060(18) 0.90703(10) 0.02371(9) 0.0244(4) Uani 1 1 d . . .
H32 H -0.0587 0.9545 0.0289 0.029 Uiso 1 1 calc R . .
C33 C -0.07029(17) 0.87275(11) -0.03516(9) 0.0260(4) Uani 1 1 d . . .
H33 H -0.1248 0.8969 -0.0706 0.031 Uiso 1 1 calc R . .
C34 C -0.03074(17) 0.80328(10) -0.04259(9) 0.0242(4) Uani 1 1 d . . .
H34 H -0.0582 0.7798 -0.0832 0.029 Uiso 1 1 calc R . .
C35 C 0.04897(16) 0.76781(9) 0.00909(8) 0.0184(4) Uani 1 1 d . . .
H35 H 0.0752 0.72 0.0038 0.022 Uiso 1 1 calc R . .
C36 C 0.43506(15) 0.79251(8) 0.09531(8) 0.0144(3) Uani 1 1 d . . .
C37 C 0.46020(16) 0.72496(9) 0.05809(8) 0.0164(3) Uani 1 1 d . . .
H37A H 0.4989 0.6873 0.0894 0.02 Uiso 1 1 calc R . .
H37B H 0.3765 0.7067 0.032 0.02 Uiso 1 1 calc R . .
C38 C 0.55246(17) 0.74139(9) 0.01327(8) 0.0194(4) Uani 1 1 d . . .
H38 H 0.5678 0.6968 -0.01 0.023 Uiso 1 1 calc R . .
C39 C 0.49111(18) 0.79829(9) -0.03622(8) 0.0214(4) Uani 1 1 d . . .
H39A H 0.4075 0.7805 -0.0628 0.026 Uiso 1 1 calc R . .
H39B H 0.5498 0.8088 -0.0656 0.026 Uiso 1 1 calc R . .
C40 C 0.46766(17) 0.86653(9) -0.00027(8) 0.0202(4) Uani 1 1 d . . .
H40 H 0.427 0.9037 -0.0325 0.024 Uiso 1 1 calc R . .
C41 C 0.37528(16) 0.84939(9) 0.04454(8) 0.0167(3) Uani 1 1 d . . .
H41A H 0.2914 0.8316 0.0183 0.02 Uiso 1 1 calc R . .
H41B H 0.3578 0.8936 0.0669 0.02 Uiso 1 1 calc R . .
C42 C 0.68257(17) 0.76911(10) 0.05363(9) 0.0228(4) Uani 1 1 d . . .
H42A H 0.7229 0.7323 0.0856 0.027 Uiso 1 1 calc R . .
H42B H 0.7428 0.7791 0.0249 0.027 Uiso 1 1 calc R . .
C43 C 0.65926(17) 0.83769(10) 0.08910(9) 0.0226(4) Uani 1 1 d . . .
H43 H 0.744 0.8559 0.1155 0.027 Uiso 1 1 calc R . .
C44 C 0.59735(18) 0.89446(10) 0.03943(9) 0.0245(4) Uani 1 1 d . . .
H44A H 0.583 0.939 0.0621 0.029 Uiso 1 1 calc R . .
H44B H 0.6564 0.9054 0.0103 0.029 Uiso 1 1 calc R . .
C45 C 0.56684(16) 0.82135(9) 0.13375(8) 0.0184(4) Uani 1 1 d . . .
H45A H 0.5522 0.8655 0.1569 0.022 Uiso 1 1 calc R . .
H45B H 0.6076 0.7855 0.1665 0.022 Uiso 1 1 calc R . .
H1 H 0.4186(19) 0.6694(12) 0.1775(10) 0.022(5) Uiso 1 1 d . . .
O4A_1 O 0.7076(2) 0.36471(13) 0.15022(15) 0.0990(9) Uani 1 1 d . . .
C1A_1 C 0.6958(9) 0.4013(4) 0.0926(4) 0.034(2) Uani 0.522(8) 1 d PU A 1
H1A1_1 H 0.6289 0.4392 0.0881 0.04 Uiso 0.522(8) 1 calc PR A 1
H1A2_1 H 0.6729 0.3685 0.055 0.04 Uiso 0.522(8) 1 calc PR A 1
C2A_1 C 0.8136(5) 0.3250(3) 0.1499(3) 0.0401(15) Uani 0.522(8) 1 d P A 1
H2A1_1 H 0.7989 0.2921 0.1124 0.048 Uiso 0.522(8) 1 calc PR A 1
H2A2_1 H 0.841 0.2972 0.1905 0.048 Uiso 0.522(8) 1 calc PR A 1
C3A_1 C 0.9114(4) 0.3823(3) 0.1445(3) 0.0331(14) Uani 0.522(8) 1 d P A 1
H3A_1 H 0.9469 0.4051 0.1871 0.04 Uiso 0.522(8) 1 calc PR A 1
H3B_1 H 0.9841 0.3626 0.1274 0.04 Uiso 0.522(8) 1 calc PR A 1
C4A_1 C 0.8334(6) 0.4338(5) 0.0983(5) 0.079(3) Uani 0.522(8) 1 d PU A 1
H4A_1 H 0.8592 0.4339 0.0561 0.094 Uiso 0.522(8) 1 calc PR A 1
H4B_1 H 0.8394 0.4829 0.1162 0.094 Uiso 0.522(8) 1 calc PR A 1
C1B_1 C 0.6921(12) 0.4151(8) 0.1009(6) 0.072(3) Uani 0.478(8) 1 d PU A 2
H1B1_1 H 0.6949 0.4645 0.118 0.086 Uiso 0.478(8) 1 calc PR A 2
H1B2_1 H 0.6099 0.4079 0.0681 0.086 Uiso 0.478(8) 1 calc PR A 2
C2B_1 C 0.8597(8) 0.3558(4) 0.1797(3) 0.055(2) Uani 0.478(8) 1 d P A 2
H2B1_1 H 0.8992 0.3998 0.2019 0.066 Uiso 0.478(8) 1 calc PR A 2
H2B2_1 H 0.8792 0.3146 0.2097 0.066 Uiso 0.478(8) 1 calc PR A 2
C3B_1 C 0.8993(6) 0.3433(5) 0.1199(3) 0.0519(19) Uani 0.478(8) 1 d P A 2
H3A1_1 H 0.88 0.2936 0.1047 0.062 Uiso 0.478(8) 1 calc PR A 2
H3A2_1 H 0.9935 0.3525 0.125 0.062 Uiso 0.478(8) 1 calc PR A 2
C4B_1 C 0.8170(5) 0.3973(4) 0.0725(2) 0.0331(14) Uani 0.478(8) 1 d PU A 2
H4C_1 H 0.7901 0.3763 0.0286 0.04 Uiso 0.478(8) 1 calc PR A 2
H4D_1 H 0.8677 0.4414 0.0697 0.04 Uiso 0.478(8) 1 calc PR A 2

loop_
_atom_site_aniso_label
_atom_site_aniso_U_11
_atom_site_aniso_U_22
_atom_site_aniso_U_33
_atom_site_aniso_U_23
_atom_site_aniso_U_13
_atom_site_aniso_U_12
Cl1 0.01000(19) 0.0170(2) 0.0211(2) -0.00002(15) 0.00041(15) -0.00153(15)
P1 0.0107(2) 0.0113(2) 0.0111(2) -0.00081(14) 0.00164(15) 0.00017(15)
P2 0.0114(2) 0.0118(2) 0.0111(2) -0.00014(14) 0.00168(15) 0.00047(15)
N1 0.0121(7) 0.0113(7) 0.0178(7) 0.0028(5) 0.0001(5) 0.0004(5)
N2 0.0137(7) 0.0166(7) 0.0128(7) -0.0007(5) 0.0019(5) -0.0012(5)
C1 0.0077(7) 0.0147(8) 0.0159(8) -0.0001(6) 0.0011(6) -0.0006(6)
C2 0.0159(8) 0.0122(8) 0.0121(7) 0.0001(6) 0.0010(6) 0.0024(6)
C3 0.0150(9) 0.0230(9) 0.0207(9) -0.0060(7) 0.0025(7) -0.0012(7)
C4 0.0178(9) 0.0304(10) 0.0242(9) -0.0091(8) 0.0070(7) 0.0030(7)
C5 0.0224(9) 0.0204(9) 0.0161(8) -0.0062(7) 0.0003(7) 0.0043(7)
C6 0.0194(9) 0.0159(8) 0.0169(8) -0.0020(6) 0.0005(7) -0.0019(7)
C7 0.0168(8) 0.0167(8) 0.0162(8) -0.0005(6) 0.0047(6) -0.0004(7)
C8 0.0116(8) 0.0153(8) 0.0125(8) -0.0004(6) 0.0008(6) -0.0009(6)
C9 0.0186(9) 0.0149(8) 0.0166(8) -0.0010(6) 0.0040(7) 0.0008(6)
C10 0.0210(9) 0.0154(8) 0.0213(9) 0.0036(7) 0.0048(7) 0.0000(7)
C11 0.0176(9) 0.0236(9) 0.0158(8) 0.0040(7) 0.0063(7) -0.0002(7)
C12 0.0180(9) 0.0206(9) 0.0169(8) -0.0036(7) 0.0051(7) 0.0014(7)
C13 0.0141(8) 0.0140(8) 0.0178(8) -0.0004(6) 0.0032(6) -0.0004(6)
C14 0.0107(8) 0.0173(8) 0.0169(8) 0.0004(6) -0.0019(6) 0.0010(6)
C15 0.0238(10) 0.0173(9) 0.0480(13) 0.0039(8) -0.0136(9) 0.0013(8)
C16 0.0271(11) 0.0188(10) 0.0608(15) 0.0099(9) -0.0192(10) 0.0024(8)
C17 0.0187(10) 0.0497(13) 0.0362(11) 0.0261(10) -0.0056(8) -0.0004(9)
C18 0.0179(9) 0.0360(10) 0.0157(9) -0.0010(7) -0.0021(7) 0.0049(8)
C19 0.0158(9) 0.0274(9) 0.0163(8) -0.0016(7) 0.0015(7) 0.0038(7)
C20 0.0287(11) 0.0403(12) 0.0424(12) -0.0153(10) -0.0157(9) 0.0207(10)
C21 0.0126(9) 0.0524(13) 0.0221(9) 0.0004(9) 0.0019(7) 0.0065(8)
C22 0.0163(9) 0.0443(11) 0.0176(9) 0.0007(8) 0.0033(7) 0.0063(8)
C23 0.0153(9) 0.0286(10) 0.0247(9) 0.0017(7) -0.0039(7) -0.0012(7)
C24 0.0201(9) 0.0080(7) 0.0148(8) 0.0010(6) 0.0055(6) 0.0010(6)
C25 0.0210(9) 0.0175(8) 0.0195(9) 0.0017(7) 0.0068(7) 0.0030(7)
C26 0.0273(10) 0.0231(9) 0.0285(10) 0.0023(7) 0.0154(8) 0.0043(8)
C27 0.0424(12) 0.0199(9) 0.0207(9) -0.0006(7) 0.0183(8) 0.0017(8)
C28 0.0356(11) 0.0148(8) 0.0165(8) -0.0012(7) 0.0040(7) -0.0028(7)
C29 0.0219(9) 0.0115(8) 0.0178(8) 0.0006(6) 0.0043(7) -0.0012(7)
C30 0.0101(8) 0.0177(8) 0.0156(8) 0.0040(6) 0.0031(6) 0.0000(6)
C31 0.0204(9) 0.0203(9) 0.0187(9) 0.0027(7) 0.0072(7) 0.0028(7)
C32 0.0224(10) 0.0235(9) 0.0292(10) 0.0112(7) 0.0099(8) 0.0082(7)
C33 0.0164(9) 0.0367(11) 0.0233(9) 0.0164(8) 0.0009(7) 0.0041(8)
C34 0.0195(9) 0.0329(10) 0.0176(9) 0.0045(7) -0.0012(7) -0.0074(8)
C35 0.0163(8) 0.0200(8) 0.0185(8) 0.0021(7) 0.0032(7) -0.0036(7)
C36 0.0127(8) 0.0154(8) 0.0153(8) -0.0008(6) 0.0038(6) -0.0018(6)
C37 0.0173(9) 0.0156(8) 0.0165(8) 0.0002(6) 0.0044(7) 0.0001(7)
C38 0.0217(9) 0.0191(9) 0.0195(9) -0.0024(7) 0.0090(7) 0.0011(7)
C39 0.0227(9) 0.0255(9) 0.0182(9) 0.0022(7) 0.0094(7) -0.0013(7)
C40 0.0214(9) 0.0187(9) 0.0217(9) 0.0051(7) 0.0071(7) 0.0004(7)
C41 0.0165(8) 0.0153(8) 0.0189(8) -0.0001(6) 0.0048(7) -0.0003(7)
C42 0.0169(9) 0.0281(10) 0.0257(9) 0.0028(7) 0.0096(7) 0.0018(7)
C43 0.0136(9) 0.0285(10) 0.0260(9) -0.0024(7) 0.0050(7) -0.0063(7)
C44 0.0225(10) 0.0215(9) 0.0327(10) 0.0000(8) 0.0130(8) -0.0057(7)
C45 0.0153(8) 0.0209(9) 0.0187(8) -0.0027(7) 0.0035(7) -0.0024(7)
O4A_1 0.0828(17) 0.0873(17) 0.155(3) 0.0389(17) 0.0851(18) 0.0129(14)
C1A_1 0.013(3) 0.053(3) 0.033(3) -0.036(3) 0.004(2) 0.003(2)
C2A_1 0.031(3) 0.028(3) 0.065(4) 0.004(2) 0.018(2) -0.006(2)
C3A_1 0.018(2) 0.027(3) 0.053(3) 0.011(2) 0.004(2) -0.0015(18)
C4A_1 0.028(3) 0.084(5) 0.122(6) 0.065(4) 0.014(4) 0.008(3)
C1B_1 0.023(4) 0.137(8) 0.061(6) 0.051(5) 0.020(4) 0.015(5)
C2B_1 0.073(5) 0.044(4) 0.048(4) 0.007(3) 0.017(4) 0.025(4)
C3B_1 0.039(3) 0.065(5) 0.052(4) 0.009(3) 0.011(3) 0.014(3)
C4B_1 0.020(2) 0.052(4) 0.026(2) 0.002(2) 0.0029(18) 0.001(2)

loop_
_atom_type_symbol
_atom_type_description
_atom_type_scat_dispersion_real
_atom_type_scat_dispersion_imag
_atom_type_scat_source
C C 0.0033 0.0016 'International Tables Vol C Tables 4.2.6.8 and 6.1.1.4'
H H 0 0 'International Tables Vol C Tables 4.2.6.8 and 6.1.1.4'
N N 0.0061 0.0033 'International Tables Vol C Tables 4.2.6.8 and 6.1.1.4'
P P 0.1023 0.0942 'International Tables Vol C Tables 4.2.6.8 and 6.1.1.4'
Cl Cl 0.1484 0.1585 'International Tables Vol C Tables 4.2.6.8 and 6.1.1.4'
O O 0.0106 0.006 'International Tables Vol C Tables 4.2.6.8 and 6.1.1.4'

loop_
_geom_angle_atom_site_label_1
_geom_angle_atom_site_label_2
_geom_angle_atom_site_label_3
_geom_angle
N1 P1 C1 107.47(7)
N1 P1 C2 109.85(7)
C1 P1 C2 109.37(7)
N1 P1 C8 112.09(7)
C1 P1 C8 111.77(7)
C2 P1 C8 106.28(7)
N2 P2 C1 115.02(7)
N2 P2 C24 106.45(7)
C1 P2 C24 107.93(7)
N2 P2 C30 118.55(7)
C1 P2 C30 104.34(7)
C24 P2 C30 103.62(7)
C14 N1 P1 131.71(12)
C36 N2 P2 131.02(11)
P1 C1 P2 126.34(9)
P1 C1 Cl1 109.22(8)
P2 C1 Cl1 115.87(9)
C3 C2 C7 118.92(15)
C3 C2 P1 120.28(12)
C7 C2 P1 120.46(12)
C4 C3 C2 120.35(16)
C5 C4 C3 120.37(16)
C6 C5 C4 119.77(16)
C5 C6 C7 120.18(16)
C6 C7 C2 120.38(15)
C13 C8 C9 119.38(15)
C13 C8 P1 116.05(12)
C9 C8 P1 124.48(12)
C10 C9 C8 120.11(15)
C11 C10 C9 119.96(15)
C12 C11 C10 120.11(15)
C13 C12 C11 120.23(15)
C12 C13 C8 120.20(15)
N1 C14 C19 109.01(13)
N1 C14 C22 108.15(13)
C19 C14 C22 108.98(14)
N1 C14 C15 112.89(13)
C19 C14 C15 109.14(15)
C22 C14 C15 108.60(15)
C14 C15 C16 109.21(15)
C20 C16 C17 110.12(17)
C20 C16 C15 109.63(19)
C17 C16 C15 109.55(18)
C16 C17 C18 109.75(16)
C17 C18 C23 109.80(16)
C17 C18 C19 108.36(15)
C23 C18 C19 109.55(14)
C14 C19 C18 110.32(14)
C16 C20 C21 109.34(16)
C20 C21 C23 109.70(16)
C20 C21 C22 109.33(16)
C23 C21 C22 109.00(15)
C14 C22 C21 110.45(15)
C18 C23 C21 109.59(15)
C25 C24 C29 118.94(15)
C25 C24 P2 120.92(13)
C29 C24 P2 119.61(12)
C26 C25 C24 120.51(17)
C27 C26 C25 120.05(17)
C26 C27 C28 119.92(16)
C27 C28 C29 120.40(17)
C28 C29 C24 120.16(16)
C35 C30 C31 118.98(15)
C35 C30 P2 120.56(13)
C31 C30 P2 120.21(13)
C32 C31 C30 120.36(16)
C33 C32 C31 120.09(17)
C32 C33 C34 120.04(16)
C33 C34 C35 120.22(17)
C34 C35 C30 120.32(16)
N2 C36 C45 106.25(13)
N2 C36 C41 113.44(13)
C45 C36 C41 107.77(13)
N2 C36 C37 113.19(13)
C45 C36 C37 108.54(13)
C41 C36 C37 107.44(13)
C38 C37 C36 110.91(13)
C39 C38 C42 109.48(14)
C39 C38 C37 109.44(14)
C42 C38 C37 109.60(14)
C38 C39 C40 109.25(14)
C44 C40 C39 109.46(15)
C44 C40 C41 110.19(14)
C39 C40 C41 109.09(14)
C40 C41 C36 110.90(13)
C43 C42 C38 109.47(14)
C45 C43 C44 109.20(14)
C45 C43 C42 109.20(14)
C44 C43 C42 109.53(15)
C40 C44 C43 109.32(14)
C43 C45 C36 111.54(14)
C2A_1 O4A_1 C1A_1 100.4(5)
C2A_1 O4A_1 C1B_1 109.3(6)
C1A_1 O4A_1 C1B_1 13.3(7)
C2A_1 O4A_1 C2B_1 34.8(3)
C1A_1 O4A_1 C2B_1 106.3(5)
C1B_1 O4A_1 C2B_1 107.7(6)
O4A_1 C1A_1 C4A_1 103.2(6)
O4A_1 C2A_1 C3A_1 101.1(4)
C4A_1 C3A_1 C2A_1 102.9(4)
C3A_1 C4A_1 C1A_1 99.7(5)
O4A_1 C1B_1 C4B_1 100.0(8)
C3B_1 C2B_1 O4A_1 97.9(6)
C2B_1 C3B_1 C4B_1 103.5(5)
C3B_1 C4B_1 C1B_1 106.3(6)

loop_
_geom_bond_atom_site_label_1
_geom_bond_atom_site_label_2
_geom_bond_distance
Cl1 C1 1.7866(16)
P1 N1 1.6292(14)
P1 C1 1.7256(16)
P1 C2 1.8132(16)
P1 C8 1.8171(16)
P2 N2 1.5700(14)
P2 C1 1.7555(16)
P2 C24 1.8209(16)
P2 C30 1.8255(16)
N1 C14 1.490(2)
N2 C36 1.472(2)
C2 C3 1.390(2)
C2 C7 1.398(2)
C3 C4 1.386(2)
C4 C5 1.384(3)
C5 C6 1.382(2)
C6 C7 1.386(2)
C8 C13 1.396(2)
C8 C9 1.396(2)
C9 C10 1.392(2)
C10 C11 1.387(2)
C11 C12 1.386(2)
C12 C13 1.386(2)
C14 C19 1.530(2)
C14 C22 1.530(2)
C14 C15 1.534(2)
C15 C16 1.542(3)
C16 C20 1.518(3)
C16 C17 1.521(3)
C17 C18 1.524(3)
C18 C23 1.527(3)
C18 C19 1.538(2)
C20 C21 1.525(3)
C21 C23 1.528(3)
C21 C22 1.535(2)
C24 C25 1.395(2)
C24 C29 1.397(2)
C25 C26 1.392(2)
C26 C27 1.382(3)
C27 C28 1.385(3)
C28 C29 1.389(2)
C30 C35 1.394(2)
C30 C31 1.394(2)
C31 C32 1.393(2)
C32 C33 1.379(3)
C33 C34 1.384(3)
C34 C35 1.388(2)
C36 C45 1.541(2)
C36 C41 1.542(2)
C36 C37 1.542(2)
C37 C38 1.534(2)
C38 C39 1.530(2)
C38 C42 1.534(2)
C39 C40 1.534(2)
C40 C44 1.527(3)
C40 C41 1.538(2)
C42 C43 1.533(3)
C43 C45 1.532(2)
C43 C44 1.532(3)
O4A_1 C2A_1 1.342(5)
O4A_1 C1A_1 1.379(10)
O4A_1 C1B_1 1.388(12)
O4A_1 C2B_1 1.593(8)
C1A_1 C4A_1 1.551(11)
C2A_1 C3A_1 1.508(7)
C3A_1 C4A_1 1.482(7)
C1B_1 C4B_1 1.601(13)
C2B_1 C3B_1 1.437(10)
C3B_1 C4B_1 1.546(8)
